data_1577256
loop_
_publ_author_name
'Lennox, Cameron B.'
'Taylor, Christopher'
'Huski\'c, Igor'
'Vainauskas, Jogirdas'
'Nickels, Christopher'
'Stein, Robin S.'
'Borchers, Tristan H.'
'Lutton Gething, A.R. Bonnie J.'
'Marrett, Joseph M.'
'Day, Graeme Matthew'
'Fri\<s\<ci\'c, Tomislav'

_publ_section_title
;
 The elusive endo-product of the archetypal Diels-Alder reaction of furan
 and maleic anhydride -- observed in the solid state at last
;
_journal_name_full 'Chemical Science'
_journal_paper_doi 10.1039/D5SC06724C
_journal_year 2026
_chemical_formula_moiety 'C8 H6 O4'
_chemical_formula_sum 'C8 H6 O4'
_chemical_formula_weight 166.13
_chemical_name_systematic 'endo-7-oxabicyclo(2.2.1)-5-heptene-2,3-dicarboxylic anhydride'
_chemical_properties_physical moisture-sensitive
_space_group_crystal_system monoclinic
_space_group_IT_number 14
_space_group_name_Hall '-P 2ybc'
_space_group_name_H-M_alt 'P 1 21/c 1'
_atom_sites_solution_hydrogens geom
_audit_creation_method SHELXL-2018/3
_audit_update_record
;
2024-11-06 deposited with the CCDC.	2026-05-12 downloaded from the CCDC.
;
_cell_angle_alpha 90
_cell_angle_beta 103.949(2)
_cell_angle_gamma 90
_cell_formula_units_Z 4
_cell_length_a 11.1987(6)
_cell_length_b 5.6558(3)
_cell_length_c 11.3247(6)
_cell_measurement_reflns_used 6881
_cell_measurement_temperature 150(2)
_cell_measurement_theta_max 144.121
_cell_measurement_theta_min 54.370
_cell_volume 696.13(6)
_computing_cell_refinement 'SAINT V8.35A, Bruker-AXS'
_computing_data_collection 'APEX 2, Bruker-AXS'
_computing_data_reduction 'SAINT V8.35A, Bruker-AXS'
_computing_structure_refinement 'SHELXL-2018/3 (Sheldrick, 2018)'
_computing_structure_solution 'SHELXT 2014/5 (Sheldrick, 2014)'
_diffrn_ambient_pressure 1013
_diffrn_ambient_temperature 150(2)
_diffrn_measured_fraction_theta_full 0.942
_diffrn_measured_fraction_theta_max 0.937
_diffrn_measurement_device_type 'Bruker PHOTON 100 CMOS'
_diffrn_measurement_method 'omega scans'
_diffrn_radiation_probe x-ray
_diffrn_radiation_type CuK\a
_diffrn_radiation_wavelength 1.54178
_diffrn_reflns_av_R_equivalents 0.0653
_diffrn_reflns_av_unetI/netI 0.0547
_diffrn_reflns_Laue_measured_fraction_full 0.942
_diffrn_reflns_Laue_measured_fraction_max 0.937
_diffrn_reflns_limit_h_max 13
_diffrn_reflns_limit_h_min -13
_diffrn_reflns_limit_k_max 6
_diffrn_reflns_limit_k_min -6
_diffrn_reflns_limit_l_max 13
_diffrn_reflns_limit_l_min -11
_diffrn_reflns_number 5501
_diffrn_reflns_point_group_measured_fraction_full 0.942
_diffrn_reflns_point_group_measured_fraction_max 0.937
_diffrn_reflns_theta_full 67.679
_diffrn_reflns_theta_max 72.529
_diffrn_reflns_theta_min 10.009
_diffrn_source 'sealed x-ray tube'
_diffrn_source_type 'Bruker D8 Advance'
_exptl_absorpt_coefficient_mu 1.114
_exptl_absorpt_correction_T_max 0.7535
_exptl_absorpt_correction_T_min 0.4196
_exptl_absorpt_correction_type multi-scan
_exptl_absorpt_process_details 'SADABS-2012/1, G. Sheldrick'
_exptl_crystal_colour colourless
_exptl_crystal_density_diffrn 1.585
_exptl_crystal_description block
_exptl_crystal_F_000 344
_exptl_crystal_recrystallization_method neat
_exptl_crystal_size_max 0.447
_exptl_crystal_size_mid 0.254
_exptl_crystal_size_min 0.182
_refine_diff_density_max 0.264
_refine_diff_density_min -0.246
_refine_diff_density_rms 0.065
_refine_ls_extinction_method none
_refine_ls_goodness_of_fit_ref 1.107
_refine_ls_hydrogen_treatment constr
_refine_ls_matrix_type full
_refine_ls_number_parameters 109
_refine_ls_number_reflns 1285
_refine_ls_number_restraints 0
_refine_ls_restrained_S_all 1.107
_refine_ls_R_factor_all 0.0679
_refine_ls_R_factor_gt 0.0647
_refine_ls_shift/su_max 0.000
_refine_ls_shift/su_mean 0.000
_refine_ls_structure_factor_coef Fsqd
_refine_ls_weighting_details 'w=1/[\s^2^(Fo^2^)+(0.1204P)^2^+0.2844P] where P=(Fo^2^+2Fc^2^)/3'
_refine_ls_weighting_scheme calc
_refine_ls_wR_factor_gt 0.1823
_refine_ls_wR_factor_ref 0.1882
_reflns_Friedel_coverage 0.000
_reflns_number_gt 1181
_reflns_number_total 1285
_reflns_threshold_expression 'I > 2\s(I)'
_cod_data_source_file d5sc06724c7.cif
_cod_data_source_block (endo-1)-150K
_cod_original_sg_symbol_H-M 'P 21/c'
_cod_database_code 1577256
_shelx_shelxl_version_number 2018/3
_shelx_space_group_comment
;
The symmetry employed for this shelxl refinement is uniquely defined
by the following loop, which should always be used as a source of
symmetry information in preference to the above space-group names.
They are only intended as comments.
;
_shelx_estimated_absorpt_t_min 0.636
_shelx_estimated_absorpt_t_max 0.823

loop_
_space_group_symop_operation_xyz
'x, y, z'
'-x, y+1/2, -z+1/2'
'-x, -y, -z'
'x, -y-1/2, z-1/2'

loop_
_atom_site_label
_atom_site_type_symbol
_atom_site_fract_x
_atom_site_fract_y
_atom_site_fract_z
_atom_site_U_iso_or_equiv
_atom_site_adp_type
_atom_site_occupancy
_atom_site_site_symmetry_order
_atom_site_calc_flag
_atom_site_refinement_flags_posn
_atom_site_refinement_flags_adp
_atom_site_refinement_flags_occupancy
_atom_site_disorder_assembly
_atom_site_disorder_group
O1 O 0.29492(13) 1.0648(3) 0.09997(12) 0.0326(5) Uani 1 1 d . . . . .
C1 C 0.35767(19) 0.8589(4) 0.14544(19) 0.0319(5) Uani 1 1 d . . . . .
O2 O 0.46361(15) 0.8367(3) 0.14529(17) 0.0437(5) Uani 1 1 d . . . . .
C2 C 0.17209(18) 1.0490(3) 0.10316(16) 0.0290(5) Uani 1 1 d . . . . .
O3 O 0.10425(14) 1.2125(3) 0.07010(13) 0.0357(5) Uani 1 1 d . . . . .
C3 C 0.27273(18) 0.6927(3) 0.18746(19) 0.0303(5) Uani 1 1 d . . . . .
H3 H 0.269914 0.534580 0.147320 0.036 Uiso 1 1 calc R U . . .
C4 C 0.14784(18) 0.8153(3) 0.15492(18) 0.0289(5) Uani 1 1 d . . . . .
H4 H 0.084543 0.720770 0.096477 0.035 Uiso 1 1 calc R U . . .
O4 O 0.17148(13) 0.6192(3) 0.33785(14) 0.0344(5) Uani 1 1 d . . . . .
C6 C 0.11818(18) 0.8366(4) 0.28368(19) 0.0310(6) Uani 1 1 d . . . . .
H6 H 0.029386 0.860017 0.282476 0.037 Uiso 1 1 calc R U . . .
C5 C 0.29521(19) 0.6695(4) 0.3295(2) 0.0333(6) Uani 1 1 d . . . . .
H5 H 0.358578 0.550624 0.368582 0.040 Uiso 1 1 calc R U . . .
C8 C 0.2051(2) 1.0196(4) 0.35424(18) 0.0342(6) Uani 1 1 d . . . . .
H8 H 0.185245 1.175277 0.374663 0.041 Uiso 1 1 calc R U . . .
C7 C 0.3146(2) 0.9174(4) 0.38161(18) 0.0365(6) Uani 1 1 d . . . . .
H7 H 0.389993 0.985474 0.425027 0.044 Uiso 1 1 calc R U . . .

loop_
_atom_site_aniso_label
_atom_site_aniso_U_11
_atom_site_aniso_U_22
_atom_site_aniso_U_33
_atom_site_aniso_U_23
_atom_site_aniso_U_13
_atom_site_aniso_U_12
O1 0.0377(9) 0.0296(8) 0.0336(8) 0.0031(5) 0.0144(6) -0.0039(5)
C1 0.0374(11) 0.0289(11) 0.0325(10) -0.0036(7) 0.0144(8) -0.0020(8)
O2 0.0368(9) 0.0461(10) 0.0538(10) 0.0000(7) 0.0216(7) -0.0006(6)
C2 0.0356(11) 0.0266(10) 0.0264(9) -0.0012(7) 0.0107(7) -0.0031(7)
O3 0.0440(9) 0.0292(9) 0.0346(8) 0.0047(6) 0.0107(6) 0.0024(6)
C3 0.0368(11) 0.0215(10) 0.0361(11) -0.0020(7) 0.0155(8) -0.0006(7)
C4 0.0333(10) 0.0225(10) 0.0318(10) -0.0002(7) 0.0095(8) -0.0030(7)
O4 0.0388(9) 0.0243(8) 0.0445(9) 0.0107(6) 0.0189(6) 0.0029(6)
C6 0.0346(11) 0.0241(10) 0.0381(11) 0.0081(7) 0.0161(8) 0.0041(7)
C5 0.0334(11) 0.0316(11) 0.0375(11) 0.0084(8) 0.0140(8) 0.0042(7)
C8 0.0504(12) 0.0261(11) 0.0303(10) -0.0014(7) 0.0180(8) 0.0002(8)
C7 0.0431(12) 0.0388(13) 0.0278(9) 0.0014(8) 0.0088(8) -0.0065(9)

loop_
_atom_type_symbol
_atom_type_description
_atom_type_scat_dispersion_real
_atom_type_scat_dispersion_imag
_atom_type_scat_source
C C 0.0181 0.0091 'International Tables Vol C Tables 4.2.6.8 and 6.1.1.4'
H H 0.0000 0.0000 'International Tables Vol C Tables 4.2.6.8 and 6.1.1.4'
O O 0.0492 0.0322 'International Tables Vol C Tables 4.2.6.8 and 6.1.1.4'

loop_
_geom_angle_atom_site_label_1
_geom_angle_atom_site_label_2
_geom_angle_atom_site_label_3
_geom_angle
_geom_angle_site_symmetry_1
_geom_angle_site_symmetry_3
_geom_angle_publ_flag
C2 O1 C1 110.56(15) . . ?
O2 C1 O1 120.02(19) . . ?
O2 C1 C3 130.1(2) . . ?
O1 C1 C3 109.91(17) . . ?
O3 C2 O1 120.00(18) . . ?
O3 C2 C4 129.99(19) . . ?
O1 C2 C4 109.98(16) . . ?
C1 C3 C4 104.72(16) . . ?
C1 C3 C5 114.89(17) . . ?
C4 C3 C5 101.33(15) . . ?
C1 C3 H3 111.7 . . ?
C4 C3 H3 111.7 . . ?
C5 C3 H3 111.7 . . ?
C2 C4 C3 104.71(15) . . ?
C2 C4 C6 113.15(16) . . ?
C3 C4 C6 101.35(15) . . ?
C2 C4 H4 112.3 . . ?
C3 C4 H4 112.3 . . ?
C6 C4 H4 112.3 . . ?
C6 O4 C5 96.32(14) . . ?
O4 C6 C8 102.25(16) . . ?
O4 C6 C4 99.84(15) . . ?
C8 C6 C4 106.82(15) . . ?
O4 C6 H6 115.3 . . ?
C8 C6 H6 115.3 . . ?
C4 C6 H6 115.3 . . ?
O4 C5 C7 101.96(17) . . ?
O4 C5 C3 99.45(15) . . ?
C7 C5 C3 107.07(16) . . ?
O4 C5 H5 115.5 . . ?
C7 C5 H5 115.5 . . ?
C3 C5 H5 115.5 . . ?
C7 C8 C6 105.49(18) . . ?
C7 C8 H8 127.3 . . ?
C6 C8 H8 127.3 . . ?
C8 C7 C5 105.96(18) . . ?
C8 C7 H7 127.0 . . ?
C5 C7 H7 127.0 . . ?

loop_
_geom_bond_atom_site_label_1
_geom_bond_atom_site_label_2
_geom_bond_distance
_geom_bond_site_symmetry_2
_geom_bond_publ_flag
O1 C2 1.388(2) . ?
O1 C1 1.393(3) . ?
C1 O2 1.193(3) . ?
C1 C3 1.494(3) . ?
C2 O3 1.198(3) . ?
C2 C4 1.497(3) . ?
C3 C4 1.525(3) . ?
C3 C5 1.573(3) . ?
C3 H3 1.0000 . ?
C4 C6 1.576(3) . ?
C4 H4 1.0000 . ?
O4 C6 1.438(2) . ?
O4 C5 1.440(3) . ?
C6 C8 1.510(3) . ?
C6 H6 1.0000 . ?
C5 C7 1.516(3) . ?
C5 H5 1.0000 . ?
C8 C7 1.324(3) . ?
C8 H8 0.9500 . ?
C7 H7 0.9500 . ?
